data_2231838
loop_
_publ_author_name
'Syed, Tayyaba'
'Hameed, Shahid'
'Jones, Peter G.'

_publ_section_title
;
 (<i>S</i>)-<i>N</i>-{1-[5-(4-Chlorobenzylsulfanyl)-1,3,4-oxadiazol-2-yl]ethyl}-4-methylbenzenesulfonamide
;
_journal_coeditor_code BT5653
_journal_issue 10
_journal_name_full 'Acta Crystallographica Section E'
_journal_page_first o2793
_journal_paper_doi 10.1107/S1600536811039134
_journal_volume 67
_journal_year 2011
_chemical_formula_iupac 'C18 H18 Cl N3 O3 S2'
_chemical_formula_moiety 'C18 H18 Cl N3 O3 S2'
_chemical_formula_sum 'C18 H18 Cl N3 O3 S2'
_chemical_formula_weight 423.92
_chemical_name_systematic
;
(<i>S</i>)-<i>N</i>-{1-[5-(4-Chlorobenzylsulfanyl)-1,3,4-oxadiazol-2-yl]ethyl}-
4-methylbenzenesulfonamide
;
_space_group_IT_number 19
_symmetry_cell_setting orthorhombic
_symmetry_space_group_name_Hall 'P 2ac 2ab'
_symmetry_space_group_name_H-M 'P 21 21 21'
_atom_sites_solution_hydrogens geom
_atom_sites_solution_primary direct
_atom_sites_solution_secondary difmap
_audit_creation_method SHELXL-97
_cell_angle_alpha 90.00
_cell_angle_beta 90.00
_cell_angle_gamma 90.00
_cell_formula_units_Z 4
_cell_length_a 5.5928(3)
_cell_length_b 17.5004(7)
_cell_length_c 20.1431(7)
_cell_measurement_reflns_used 23563
_cell_measurement_temperature 100(2)
_cell_measurement_theta_max 75.7914
_cell_measurement_theta_min 3.3396
_cell_volume 1971.53(15)
_computing_cell_refinement
;
CrysAlis PRO Oxford Diffraction (2010)
;
_computing_data_collection
;
CrysAlis PRO Oxford Diffraction (2010)
;
_computing_data_reduction
;
CrysAlis PRO Oxford Diffraction (2010)
;
_computing_molecular_graphics 'XP (Siemens, 1994) and <i>RPLUTO</i> (CCDC, 2007)'
_computing_publication_material 'SHELXL97 (Sheldrick, 2008)'
_computing_structure_refinement 'SHELXL97 (Sheldrick, 2008)'
_computing_structure_solution 'SHELXS97 (Sheldrick, 2008)'
_diffrn_ambient_temperature 100(2)
_diffrn_detector_area_resol_mean 10.3543
_diffrn_measured_fraction_theta_full 1.000
_diffrn_measured_fraction_theta_max 1.000
_diffrn_measurement_device_type 'Oxford Diffraction Xcalibur Nova A'
_diffrn_measurement_method \w-scan
_diffrn_radiation_monochromator mirror
_diffrn_radiation_source 'Nova (Cu) X-ray Source'
_diffrn_radiation_type CuK\a
_diffrn_radiation_wavelength 1.54184
_diffrn_reflns_av_R_equivalents 0.0457
_diffrn_reflns_av_sigmaI/netI 0.0200
_diffrn_reflns_limit_h_max 6
_diffrn_reflns_limit_h_min -6
_diffrn_reflns_limit_k_max 20
_diffrn_reflns_limit_k_min -21
_diffrn_reflns_limit_l_max 24
_diffrn_reflns_limit_l_min -24
_diffrn_reflns_number 31188
_diffrn_reflns_theta_full 70.00
_diffrn_reflns_theta_max 70.19
_diffrn_reflns_theta_min 3.35
_exptl_absorpt_coefficient_mu 3.904
_exptl_absorpt_correction_T_max 1.00000
_exptl_absorpt_correction_T_min 0.78511
_exptl_absorpt_correction_type multi-scan
_exptl_absorpt_process_details
;
(CrysAlis PRO; Oxford Diffraction, 2010)
;
_exptl_crystal_colour colourless
_exptl_crystal_density_diffrn 1.428
_exptl_crystal_density_method 'not measured'
_exptl_crystal_description tablet
_exptl_crystal_F_000 880
_exptl_crystal_size_max 0.15
_exptl_crystal_size_mid 0.10
_exptl_crystal_size_min 0.06
_refine_diff_density_max 0.310
_refine_diff_density_min -0.284
_refine_ls_abs_structure_details 'Flack (1983), 1563 Friedel pairs'
_refine_ls_abs_structure_Flack -0.001(11)
_refine_ls_extinction_method none
_refine_ls_goodness_of_fit_ref 1.035
_refine_ls_hydrogen_treatment mixed
_refine_ls_matrix_type full
_refine_ls_number_parameters 250
_refine_ls_number_reflns 3762
_refine_ls_number_restraints 0
_refine_ls_restrained_S_all 1.035
_refine_ls_R_factor_all 0.0276
_refine_ls_R_factor_gt 0.0262
_refine_ls_shift/su_max 0.001
_refine_ls_shift/su_mean 0.000
_refine_ls_structure_factor_coef Fsqd
_refine_ls_weighting_details 'calc w=1/[\s^2^(Fo^2^)+(0.0449P)^2^+0.4932P] where P=(Fo^2^+2Fc^2^)/3'
_refine_ls_weighting_scheme calc
_refine_ls_wR_factor_gt 0.0682
_refine_ls_wR_factor_ref 0.0691
_reflns_number_gt 3625
_reflns_number_total 3762
_reflns_threshold_expression I>2\s(I)
_cod_data_source_file bt5653.cif
_cod_data_source_block I
_cod_database_code 2231838
_cod_database_fobs_code 2231838

loop_
_symmetry_equiv_pos_as_xyz
'x, y, z'
'-x+1/2, -y, z+1/2'
'-x, y+1/2, -z+1/2'
'x+1/2, -y+1/2, -z'

loop_
_atom_site_type_symbol
_atom_site_label
_atom_site_fract_x
_atom_site_fract_y
_atom_site_fract_z
_atom_site_U_iso_or_equiv
_atom_site_adp_type
_atom_site_calc_flag
_atom_site_refinement_flags
_atom_site_occupancy
_atom_site_symmetry_multiplicity
Cl Cl 0.05592(10) 0.18862(3) 0.15994(2) 0.03349(12) Uani d . 1 1
S S1 0.52403(8) 0.54474(3) 0.263650(19) 0.02387(11) Uani d . 1 1
S S2 0.77730(8) 0.45463(3) 0.555955(19) 0.02286(11) Uani d . 1 1
O O1 0.5636(2) 0.55679(7) 0.39301(5) 0.0211(3) Uani d . 1 1
O O2 1.0271(3) 0.44179(8) 0.56672(6) 0.0292(3) Uani d . 1 1
O O3 0.6148(3) 0.45159(8) 0.61070(6) 0.0303(3) Uani d . 1 1
C C2 0.4061(3) 0.54027(10) 0.34332(8) 0.0193(3) Uani d . 1 1
N N3 0.1914(3) 0.52799(9) 0.36370(7) 0.0235(3) Uani d . 1 1
N N4 0.2027(3) 0.53824(9) 0.43387(7) 0.0229(3) Uani d . 1 1
C C5 0.4199(3) 0.55439(9) 0.44771(8) 0.0202(3) Uani d . 1 1
N N5 0.7624(3) 0.54058(9) 0.52475(7) 0.0221(3) Uani d . 1 1
H H05 0.879(5) 0.5469(14) 0.4944(12) 0.034(6) Uiso d . 1 1
C C6 0.5302(3) 0.57714(10) 0.51284(8) 0.0225(4) Uani d . 1 1
H H6 0.4186 0.5626 0.5495 0.027 Uiso calc R 1 1
C C7 0.5667(4) 0.66361(11) 0.51427(9) 0.0311(4) Uani d . 1 1
H H7A 0.6287 0.6788 0.5578 0.047 Uiso calc R 1 1
H H7B 0.4137 0.6892 0.5062 0.047 Uiso calc R 1 1
H H7C 0.6813 0.6783 0.4797 0.047 Uiso calc R 1 1
C C8 0.6782(3) 0.38998(10) 0.49450(9) 0.0236(4) Uani d . 1 1
C C9 0.4622(4) 0.35176(11) 0.50209(10) 0.0289(4) Uani d . 1 1
H H9 0.3651 0.3602 0.5401 0.035 Uiso calc R 1 1
C C10 0.3915(4) 0.30098(11) 0.45291(11) 0.0332(5) Uani d . 1 1
H H10 0.2447 0.2743 0.4577 0.040 Uiso calc R 1 1
C C11 0.5301(4) 0.28842(11) 0.39702(10) 0.0317(4) Uani d . 1 1
C C12 0.7460(4) 0.32732(12) 0.39112(9) 0.0334(5) Uani d . 1 1
H H12 0.8441 0.3185 0.3534 0.040 Uiso calc R 1 1
C C13 0.8207(4) 0.37862(11) 0.43917(9) 0.0278(4) Uani d . 1 1
H H13 0.9671 0.4056 0.4343 0.033 Uiso calc R 1 1
C C14 0.4505(5) 0.23359(13) 0.34315(11) 0.0460(6) Uani d . 1 1
H H14A 0.3121 0.2043 0.3588 0.069 Uiso calc R 1 1
H H14B 0.5816 0.1985 0.3325 0.069 Uiso calc R 1 1
H H14C 0.4062 0.2625 0.3033 0.069 Uiso calc R 1 1
C C15 0.2572(4) 0.52048(10) 0.21572(8) 0.0243(4) Uani d . 1 1
H H15A 0.1158 0.5422 0.2384 0.029 Uiso calc R 1 1
H H15B 0.2691 0.5450 0.1716 0.029 Uiso calc R 1 1
C C16 0.2174(3) 0.43593(10) 0.20602(8) 0.0217(4) Uani d . 1 1
C C17 0.0137(3) 0.40140(11) 0.23032(9) 0.0267(4) Uani d . 1 1
H H17 -0.0945 0.4301 0.2568 0.032 Uiso calc R 1 1
C C18 -0.0354(4) 0.32510(11) 0.21652(9) 0.0273(4) Uani d . 1 1
H H18 -0.1774 0.3020 0.2328 0.033 Uiso calc R 1 1
C C19 0.1239(4) 0.28349(11) 0.17903(9) 0.0249(4) Uani d . 1 1
C C20 0.3328(4) 0.31573(11) 0.15569(9) 0.0284(4) Uani d . 1 1
H H20 0.4433 0.2861 0.1308 0.034 Uiso calc R 1 1
C C21 0.3790(3) 0.39220(11) 0.16906(9) 0.0264(4) Uani d . 1 1
H H21 0.5218 0.4150 0.1529 0.032 Uiso calc R 1 1

loop_
_atom_site_aniso_label
_atom_site_aniso_U_11
_atom_site_aniso_U_22
_atom_site_aniso_U_33
_atom_site_aniso_U_12
_atom_site_aniso_U_13
_atom_site_aniso_U_23
Cl 0.0429(3) 0.0264(2) 0.0311(2) -0.00061(19) -0.0014(2) -0.00327(18)
S1 0.0258(2) 0.0332(2) 0.01268(18) -0.00294(18) 0.00137(15) -0.00194(16)
S2 0.0256(2) 0.0304(2) 0.01258(18) 0.00513(18) 0.00069(15) 0.00086(15)
O1 0.0218(6) 0.0281(6) 0.0133(5) -0.0008(5) 0.0012(5) -0.0009(5)
O2 0.0297(7) 0.0400(7) 0.0179(6) 0.0082(6) -0.0051(5) -0.0023(5)
O3 0.0356(8) 0.0373(7) 0.0180(6) 0.0076(6) 0.0067(5) 0.0046(5)
C2 0.0219(9) 0.0211(8) 0.0150(7) 0.0014(6) -0.0008(6) 0.0002(6)
N3 0.0288(9) 0.0297(8) 0.0121(7) -0.0004(6) 0.0004(6) 0.0000(5)
N4 0.0251(8) 0.0292(8) 0.0144(6) -0.0015(7) 0.0012(6) 0.0013(6)
C5 0.0242(9) 0.0207(8) 0.0155(8) 0.0024(7) 0.0033(7) 0.0013(6)
N5 0.0215(8) 0.0292(8) 0.0154(7) -0.0007(6) 0.0006(6) -0.0004(6)
C6 0.0243(10) 0.0268(9) 0.0162(8) 0.0011(7) 0.0025(7) 0.0002(6)
C7 0.0442(12) 0.0287(10) 0.0205(9) 0.0013(9) -0.0028(8) -0.0057(7)
C8 0.0266(10) 0.0238(9) 0.0202(8) 0.0032(7) -0.0008(7) 0.0038(7)
C9 0.0259(10) 0.0289(9) 0.0320(10) 0.0040(8) 0.0047(8) 0.0044(7)
C10 0.0264(11) 0.0277(9) 0.0454(12) -0.0036(8) -0.0050(8) 0.0063(8)
C11 0.0428(12) 0.0263(9) 0.0259(9) -0.0046(9) -0.0113(9) 0.0055(7)
C12 0.0459(13) 0.0366(11) 0.0175(8) -0.0087(9) 0.0011(8) -0.0015(7)
C13 0.0319(11) 0.0328(10) 0.0187(8) -0.0066(8) 0.0035(7) 0.0016(7)
C14 0.0648(16) 0.0385(11) 0.0349(11) -0.0163(11) -0.0161(12) 0.0023(9)
C15 0.0284(10) 0.0299(9) 0.0146(8) 0.0006(7) -0.0036(7) 0.0011(7)
C16 0.0238(9) 0.0300(9) 0.0112(7) 0.0026(7) -0.0036(6) 0.0007(6)
C17 0.0270(10) 0.0331(9) 0.0199(8) 0.0032(8) 0.0011(7) -0.0022(7)
C18 0.0261(10) 0.0347(10) 0.0211(8) 0.0001(8) 0.0011(7) 0.0012(7)
C19 0.0314(10) 0.0258(9) 0.0173(8) 0.0007(7) -0.0056(7) -0.0004(7)
C20 0.0314(10) 0.0335(10) 0.0202(8) 0.0041(8) 0.0018(7) -0.0041(7)
C21 0.0252(10) 0.0346(10) 0.0194(8) -0.0008(7) 0.0028(7) -0.0003(7)

loop_
_atom_type_symbol
_atom_type_description
_atom_type_scat_dispersion_real
_atom_type_scat_dispersion_imag
_atom_type_scat_source
C C 0.0181 0.0091 'International Tables Vol C Tables 4.2.6.8 and 6.1.1.4'
H H 0.0000 0.0000 'International Tables Vol C Tables 4.2.6.8 and 6.1.1.4'
N N 0.0311 0.0180 'International Tables Vol C Tables 4.2.6.8 and 6.1.1.4'
O O 0.0492 0.0322 'International Tables Vol C Tables 4.2.6.8 and 6.1.1.4'
S S 0.3331 0.5567 'International Tables Vol C Tables 4.2.6.8 and 6.1.1.4'
Cl Cl 0.3639 0.7018 'International Tables Vol C Tables 4.2.6.8 and 6.1.1.4'

loop_
_geom_angle_atom_site_label_1
_geom_angle_atom_site_label_2
_geom_angle_atom_site_label_3
_geom_angle
C2 S1 C15 99.64(8)
O3 S2 O2 119.84(8)
O3 S2 N5 107.38(8)
O2 S2 N5 104.64(8)
O3 S2 C8 108.50(9)
O2 S2 C8 108.17(8)
N5 S2 C8 107.72(8)
C2 O1 C5 101.85(13)
N3 C2 O1 113.82(14)
N3 C2 S1 131.04(13)
O1 C2 S1 115.02(12)
C2 N3 N4 104.70(14)
C5 N4 N3 106.62(14)
N4 C5 O1 113.00(15)
N4 C5 C6 129.72(15)
O1 C5 C6 117.03(16)
C6 N5 S2 120.65(12)
N5 C6 C5 112.98(14)
N5 C6 C7 108.09(16)
C5 C6 C7 109.49(15)
C13 C8 C9 121.33(18)
C13 C8 S2 118.41(15)
C9 C8 S2 120.27(14)
C10 C9 C8 118.51(18)
C11 C10 C9 121.49(19)
C10 C11 C12 118.54(18)
C10 C11 C14 121.2(2)
C12 C11 C14 120.2(2)
C13 C12 C11 121.28(19)
C8 C13 C12 118.84(19)
C16 C15 S1 114.63(13)
C17 C16 C21 118.88(17)
C17 C16 C15 120.35(17)
C21 C16 C15 120.66(17)
C16 C17 C18 120.82(17)
C19 C18 C17 119.33(18)
C18 C19 C20 121.24(18)
C18 C19 Cl 118.89(15)
C20 C19 Cl 119.87(15)
C19 C20 C21 119.05(17)
C20 C21 C16 120.64(18)
C6 N5 H05 118.5(16)
S2 N5 H05 109.7(16)
N5 C6 H6 108.7
C5 C6 H6 108.7
C7 C6 H6 108.7
C6 C7 H7A 109.5
C6 C7 H7B 109.5
H7A C7 H7B 109.5
C6 C7 H7C 109.5
H7A C7 H7C 109.5
H7B C7 H7C 109.5
C10 C9 H9 120.7
C8 C9 H9 120.7
C11 C10 H10 119.3
C9 C10 H10 119.3
C13 C12 H12 119.4
C11 C12 H12 119.4
C8 C13 H13 120.6
C12 C13 H13 120.6
C11 C14 H14A 109.5
C11 C14 H14B 109.5
H14A C14 H14B 109.5
C11 C14 H14C 109.5
H14A C14 H14C 109.5
H14B C14 H14C 109.5
C16 C15 H15A 108.6
S1 C15 H15A 108.6
C16 C15 H15B 108.6
S1 C15 H15B 108.6
H15A C15 H15B 107.6
C16 C17 H17 119.6
C18 C17 H17 119.6
C19 C18 H18 120.3
C17 C18 H18 120.3
C19 C20 H20 120.5
C21 C20 H20 120.5
C20 C21 H21 119.7
C16 C21 H21 119.7

loop_
_geom_bond_atom_site_label_1
_geom_bond_atom_site_label_2
_geom_bond_distance
Cl C19 1.7462(19)
S1 C2 1.7369(17)
S1 C15 1.8272(19)
S2 O3 1.4300(13)
S2 O2 1.4314(15)
S2 N5 1.6323(15)
S2 C8 1.7662(19)
O1 C2 1.364(2)
O1 C5 1.365(2)
C2 N3 1.287(2)
N3 N4 1.4262(19)
N4 C5 1.278(2)
C5 C6 1.504(2)
N5 C6 1.468(2)
C6 C7 1.527(3)
C8 C13 1.384(3)
C8 C9 1.389(3)
C9 C10 1.388(3)
C10 C11 1.384(3)
C11 C12 1.391(3)
C11 C14 1.515(3)
C12 C13 1.385(3)
C15 C16 1.509(2)
C16 C17 1.380(3)
C16 C21 1.399(3)
C17 C18 1.391(3)
C18 C19 1.376(3)
C19 C20 1.380(3)
C20 C21 1.389(3)
C6 H6 1.0000
C7 H7A 0.9800
C7 H7B 0.9800
C7 H7C 0.9800
C9 H9 0.9500
C10 H10 0.9500
C12 H12 0.9500
C13 H13 0.9500
C14 H14A 0.9800
C14 H14B 0.9800
C14 H14C 0.9800
C15 H15A 0.9900
C15 H15B 0.9900
C17 H17 0.9500
C18 H18 0.9500
C20 H20 0.9500
C21 H21 0.9500
N5 H05 0.90(3)

loop_
_geom_hbond_atom_site_label_D
_geom_hbond_atom_site_label_H
_geom_hbond_atom_site_label_A
_geom_hbond_site_symmetry_A
_geom_hbond_distance_DH
_geom_hbond_distance_HA
_geom_hbond_distance_DA
_geom_hbond_angle_DHA
N5 H05 N4 1_655 0.90(3) 2.19(3) 3.068(2) 166(2)
C15 H15B O2 2_664 0.99 2.41 3.301(2) 149.3
C9 H9 O2 1_455 0.95 2.43 3.178(2) 135.6
C15 H15B O3 2_564 0.99 2.47 3.007(2) 113.4

loop_
_geom_torsion_atom_site_label_1
_geom_torsion_atom_site_label_2
_geom_torsion_atom_site_label_3
_geom_torsion_atom_site_label_4
_geom_torsion
C5 O1 C2 N3 -0.76(19)
C5 O1 C2 S1 175.70(11)
C15 S1 C2 N3 -3.60(19)
C15 S1 C2 O1 -179.31(13)
O1 C2 N3 N4 0.94(19)
S1 C2 N3 N4 -174.82(14)
C2 N3 N4 C5 -0.73(19)
N3 N4 C5 O1 0.3(2)
N3 N4 C5 C6 174.36(16)
C2 O1 C5 N4 0.24(18)
C2 O1 C5 C6 -174.64(14)
O3 S2 N5 C6 -45.79(14)
O2 S2 N5 C6 -174.15(12)
C8 S2 N5 C6 70.90(14)
S2 N5 C6 C5 -83.75(17)
S2 N5 C6 C7 154.93(12)
N4 C5 C6 N5 138.58(19)
O1 C5 C6 N5 -47.6(2)
N4 C5 C6 C7 -100.9(2)
O1 C5 C6 C7 73.0(2)
O3 S2 C8 C13 -174.53(14)
O2 S2 C8 C13 -43.07(17)
N5 S2 C8 C13 69.52(17)
O3 S2 C8 C9 5.45(17)
O2 S2 C8 C9 136.91(15)
N5 S2 C8 C9 -110.51(15)
C13 C8 C9 C10 0.5(3)
S2 C8 C9 C10 -179.52(15)
C8 C9 C10 C11 -0.5(3)
C9 C10 C11 C12 0.8(3)
C9 C10 C11 C14 -179.29(19)
C10 C11 C12 C13 -1.1(3)
C14 C11 C12 C13 178.9(2)
C9 C8 C13 C12 -0.8(3)
S2 C8 C13 C12 179.18(16)
C11 C12 C13 C8 1.1(3)
C2 S1 C15 C16 -86.77(14)
S1 C15 C16 C17 118.83(16)
S1 C15 C16 C21 -64.89(19)
C21 C16 C17 C18 -2.2(3)
C15 C16 C17 C18 174.13(16)
C16 C17 C18 C19 1.1(3)
C17 C18 C19 C20 0.9(3)
C17 C18 C19 Cl -178.08(14)
C18 C19 C20 C21 -1.6(3)
Cl C19 C20 C21 177.35(14)
C19 C20 C21 C16 0.4(3)
C17 C16 C21 C20 1.5(3)
C15 C16 C21 C20 -174.86(17)

loop_
_cod_related_entry_id
_cod_related_entry_database
_cod_related_entry_code
1 ChemSpider 30657017
